data_2224629
loop_
_publ_author_name
'Kochel, Andrzej'

_publ_section_title
;
 <i>trans</i>-(2,2'-Bipyrimidine)diiodido(isopropoxido)oxidorhenium(V)
;
_journal_coeditor_code HB5231
_journal_issue 1
_journal_name_full 'Acta Crystallographica Section E'
_journal_page_first m42
_journal_page_last m43
_journal_paper_doi 10.1107/S1600536809052556
_journal_volume 66
_journal_year 2010
_chemical_formula_iupac '[Re (C3 H7 O) I2 O (C8 H6 N4)]'
_chemical_formula_moiety 'C11 H13 I2 N4 O2 Re'
_chemical_formula_sum 'C11 H13 I2 N4 O2 Re'
_chemical_formula_weight 673.26
_chemical_name_systematic
;
<i>trans</i>-(2,2'-Bipyrimidine)diiodido(isopropoxido)oxidorhenium(V)
;
_space_group_IT_number 14
_symmetry_cell_setting monoclinic
_symmetry_space_group_name_Hall '-P 2ybc'
_symmetry_space_group_name_H-M 'P 1 21/c 1'
_atom_sites_solution_hydrogens geom
_atom_sites_solution_primary direct
_atom_sites_solution_secondary difmap
_audit_creation_method 'SHELXL97 (Sheldrick, 2008)'
_cell_angle_alpha 90.00
_cell_angle_beta 117.616(2)
_cell_angle_gamma 90.00
_cell_formula_units_Z 4
_cell_length_a 10.3973(3)
_cell_length_b 10.9046(3)
_cell_length_c 15.6341(6)
_cell_measurement_reflns_used 2115
_cell_measurement_temperature 100(2)
_cell_measurement_theta_max 25.07
_cell_measurement_theta_min 2.89
_cell_volume 1570.63(9)
_computing_cell_refinement 'CrysAlis RED (Oxford Diffraction, 2007)'
_computing_data_collection 'CrysAlis CCD (Oxford Diffraction, 2007)'
_computing_data_reduction 'CrysAlis RED (Oxford Diffraction, 2007)'
_computing_molecular_graphics 'DIAMOND (Brandenburg & Putz, 2005)'
_computing_publication_material 'SHELXL97 (Sheldrick, 2008)'
_computing_structure_refinement 'SHELXL97 (Sheldrick, 2008)'
_computing_structure_solution 'SHELXS97 (Sheldrick, 2008)'
_diffrn_ambient_temperature 100(2)
_diffrn_measured_fraction_theta_full 0.999
_diffrn_measured_fraction_theta_max 0.998
_diffrn_measurement_device_type 'Oxford Diffraction KM-4-CCD'
_diffrn_measurement_method /w
_diffrn_radiation_monochromator graphite
_diffrn_radiation_source 'fine-focus sealed tube'
_diffrn_radiation_type MoK\a
_diffrn_radiation_wavelength 0.71073
_diffrn_reflns_av_R_equivalents 0.0498
_diffrn_reflns_av_sigmaI/netI 0.0333
_diffrn_reflns_limit_h_max 12
_diffrn_reflns_limit_h_min -12
_diffrn_reflns_limit_k_max 12
_diffrn_reflns_limit_k_min -11
_diffrn_reflns_limit_l_max 18
_diffrn_reflns_limit_l_min -18
_diffrn_reflns_number 15982
_diffrn_reflns_theta_full 25.00
_diffrn_reflns_theta_max 25.07
_diffrn_reflns_theta_min 2.89
_exptl_absorpt_coefficient_mu 11.674
_exptl_absorpt_correction_T_max 0.611
_exptl_absorpt_correction_T_min 0.456
_exptl_absorpt_correction_type analytical
_exptl_absorpt_process_details '(CrysAlis RED; Oxford Diffraction, 2007)'
_exptl_crystal_colour 'pale green'
_exptl_crystal_density_diffrn 2.847
_exptl_crystal_density_method 'not measured'
_exptl_crystal_description plate
_exptl_crystal_F_000 1216
_exptl_crystal_size_max 0.12
_exptl_crystal_size_mid 0.11
_exptl_crystal_size_min 0.03
_refine_diff_density_max 1.847
_refine_diff_density_min -1.336
_refine_ls_extinction_method none
_refine_ls_goodness_of_fit_ref 1.025
_refine_ls_hydrogen_treatment constr
_refine_ls_matrix_type full
_refine_ls_number_parameters 183
_refine_ls_number_reflns 2776
_refine_ls_number_restraints 0
_refine_ls_restrained_S_all 1.025
_refine_ls_R_factor_all 0.0416
_refine_ls_R_factor_gt 0.0287
_refine_ls_shift/su_max 0.001
_refine_ls_shift/su_mean 0.000
_refine_ls_structure_factor_coef Fsqd
_refine_ls_weighting_details 'calc w=1/[\s^2^(Fo^2^)+(0.0251P)^2^+3.8665P] where P=(Fo^2^+2Fc^2^)/3'
_refine_ls_weighting_scheme calc
_refine_ls_wR_factor_gt 0.0524
_refine_ls_wR_factor_ref 0.0555
_reflns_number_gt 2288
_reflns_number_total 2776
_reflns_threshold_expression I>2\s(I)
_cod_data_source_file hb5231.cif
_cod_data_source_block I
_cod_depositor_comments
;
The following automatic conversions were performed:
'_symmetry_cell_setting' value 'Monoclinic' changed to 'monoclinic'
according to '/home/saulius/struct/CIF-dictionaries/cif_core.dic'
dictionary named 'cif_core.dic' version 2.4.1 from 2010-06-29.

Automatic conversion script
Id: cif_fix_enum 1527 2010-12-29 10:47:43Z saulius 

The following automatic conversions were performed:

'_symmetry_cell_setting' value 'Monoclinic' changed to 'monoclinic'
according to /home/saulius/struct/CIF-dictionaries/cif_core.dic
dictionary named 'cif_core.dic' version 2.4.1 from 2010-06-29.

Automatic conversion script
Id: cif_fix_values 1715 2011-07-08 13:25:40Z adriana 
;
_cod_original_sg_symbol_H-M 'P 21/c'
_cod_database_code 2224629
_cod_database_fobs_code 2224629

loop_
_symmetry_equiv_pos_as_xyz
'x, y, z'
'-x, y+1/2, -z+1/2'
'-x, -y, -z'
'x, -y-1/2, z-1/2'

loop_
_atom_site_type_symbol
_atom_site_label
_atom_site_fract_x
_atom_site_fract_y
_atom_site_fract_z
_atom_site_U_iso_or_equiv
_atom_site_adp_type
_atom_site_calc_flag
_atom_site_refinement_flags
_atom_site_occupancy
_atom_site_disorder_assembly
_atom_site_disorder_group
Re Re1 0.26746(3) -0.33250(2) -0.10973(2) 0.02512(9) Uani d . 1 . .
I I1 0.13432(6) -0.31460(4) -0.30538(3) 0.03659(14) Uani d . 1 . .
I I2 0.22482(5) -0.57955(4) -0.12777(3) 0.03021(13) Uani d . 1 . .
O O1 0.4380(5) -0.3317(4) -0.0984(3) 0.0228(10) Uani d . 1 . .
O O2 0.0941(5) -0.3139(4) -0.1035(3) 0.0317(11) Uani d . 1 . .
N N1 0.2890(6) -0.1369(5) -0.0790(4) 0.0228(12) Uani d . 1 . .
N N2 0.3689(7) -0.3247(5) 0.0476(4) 0.0281(13) Uani d . 1 . .
N N3 0.3837(7) 0.0063(5) 0.0504(4) 0.0293(14) Uani d . 1 . .
N N4 0.4828(7) -0.1874(5) 0.1792(4) 0.0316(15) Uani d . 1 . .
C C1 0.2343(8) -0.0453(6) -0.1436(5) 0.0324(17) Uani d . 1 . .
H H1 0.1832 -0.0636 -0.2105 0.039 Uiso calc R 1 . .
C C2 0.2519(9) 0.0735(6) -0.1134(5) 0.0365(19) Uani d . 1 . .
H H2 0.2114 0.1388 -0.1583 0.044 Uiso calc R 1 . .
C C3 0.3303(8) 0.0959(6) -0.0157(5) 0.0328(18) Uani d . 1 . .
H H3 0.3473 0.1786 0.0057 0.039 Uiso calc R 1 . .
C C4 0.5150(9) -0.2833(6) 0.2389(5) 0.0342(18) Uani d . 1 . .
H H4 0.5655 -0.2690 0.3065 0.041 Uiso calc R 1 . .
C C5 0.4775(8) -0.4035(6) 0.2062(5) 0.0320(17) Uani d . 1 . .
H H5 0.5002 -0.4704 0.2498 0.038 Uiso calc R 1 . .
C C6 0.4065(8) -0.4201(6) 0.1084(5) 0.0273(16) Uani d . 1 . .
H H6 0.3834 -0.5009 0.0830 0.033 Uiso calc R 1 . .
C C7 0.3584(8) -0.1071(6) 0.0158(5) 0.0291(17) Uani d . 1 . .
C C8 0.4078(8) -0.2118(6) 0.0862(5) 0.0261(16) Uani d . 1 . .
C C9 -0.0043(9) -0.2989(8) -0.0654(6) 0.045(2) Uani d . 1 . .
H H9 0.0494 -0.3159 0.0055 0.054 Uiso calc R 1 . .
C C10 -0.1237(9) -0.3889(8) -0.1089(6) 0.043(2) Uani d . 1 . .
H H10A -0.1895 -0.3648 -0.1754 0.065 Uiso calc R 1 . .
H H10B -0.1773 -0.3915 -0.0713 0.065 Uiso calc R 1 . .
H H10C -0.0834 -0.4703 -0.1087 0.065 Uiso calc R 1 . .
C C11 -0.0531(8) -0.1652(6) -0.0783(6) 0.0382(18) Uani d . 1 . .
H H11A 0.0309 -0.1123 -0.0416 0.057 Uiso calc R 1 . .
H H11B -0.1249 -0.1540 -0.0549 0.057 Uiso calc R 1 . .
H H11C -0.0966 -0.1434 -0.1469 0.057 Uiso calc R 1 . .

loop_
_atom_site_aniso_label
_atom_site_aniso_U_11
_atom_site_aniso_U_22
_atom_site_aniso_U_33
_atom_site_aniso_U_12
_atom_site_aniso_U_13
_atom_site_aniso_U_23
Re1 0.03734(18) 0.00899(14) 0.03104(16) 0.00073(12) 0.01756(13) 0.00019(11)
I1 0.0430(3) 0.0213(3) 0.0286(2) 0.0025(2) 0.0023(2) 0.0026(2)
I2 0.0453(3) 0.0095(2) 0.0337(3) -0.00078(19) 0.0165(2) -0.00140(18)
O1 0.031(3) 0.015(2) 0.022(2) 0.0001(19) 0.011(2) -0.0019(19)
O2 0.041(3) 0.016(2) 0.041(3) 0.002(2) 0.022(3) -0.001(2)
N1 0.030(3) 0.013(3) 0.028(3) 0.001(2) 0.016(3) 0.000(2)
N2 0.045(4) 0.012(3) 0.034(3) 0.001(3) 0.025(3) 0.001(3)
N3 0.056(4) 0.012(3) 0.036(3) -0.005(3) 0.035(3) -0.004(3)
N4 0.065(4) 0.018(3) 0.027(3) -0.003(3) 0.034(3) -0.001(2)
C1 0.049(5) 0.016(4) 0.029(4) 0.008(3) 0.015(4) 0.002(3)
C2 0.062(5) 0.011(4) 0.045(5) 0.005(4) 0.033(4) 0.009(3)
C3 0.061(5) 0.006(3) 0.050(5) -0.002(3) 0.042(4) -0.002(3)
C4 0.065(6) 0.021(4) 0.025(4) -0.001(4) 0.028(4) 0.000(3)
C5 0.055(5) 0.024(4) 0.030(4) 0.004(3) 0.030(4) 0.001(3)
C6 0.043(5) 0.010(3) 0.038(4) -0.002(3) 0.026(4) -0.003(3)
C7 0.048(5) 0.011(4) 0.044(4) -0.002(3) 0.034(4) -0.004(3)
C8 0.045(5) 0.010(3) 0.037(4) -0.001(3) 0.030(4) -0.001(3)
C9 0.042(5) 0.045(5) 0.039(4) 0.004(4) 0.013(4) -0.004(4)
C10 0.041(5) 0.050(5) 0.039(4) -0.010(4) 0.019(4) -0.009(4)
C11 0.034(4) 0.026(4) 0.051(5) 0.007(3) 0.016(4) 0.001(4)

loop_
_atom_type_symbol
_atom_type_description
_atom_type_scat_dispersion_real
_atom_type_scat_dispersion_imag
_atom_type_scat_source
C C 0.0033 0.0016 'International Tables Vol C Tables 4.2.6.8 and 6.1.1.4'
H H 0.0000 0.0000 'International Tables Vol C Tables 4.2.6.8 and 6.1.1.4'
I I -0.4742 1.8119 'International Tables Vol C Tables 4.2.6.8 and 6.1.1.4'
N N 0.0061 0.0033 'International Tables Vol C Tables 4.2.6.8 and 6.1.1.4'
O O 0.0106 0.0060 'International Tables Vol C Tables 4.2.6.8 and 6.1.1.4'
Re Re -1.0185 7.2310 'International Tables Vol C Tables 4.2.6.8 and 6.1.1.4'

loop_
_geom_angle_atom_site_label_1
_geom_angle_atom_site_label_2
_geom_angle_atom_site_label_3
_geom_angle_site_symmetry_1
_geom_angle_site_symmetry_3
_geom_angle
_geom_angle_publ_flag
O1 Re1 O2 . . 169.68(19) n
O1 Re1 N1 . . 88.66(19) n
O2 Re1 N1 . . 83.34(19) n
O1 Re1 N2 . . 86.9(2) n
O2 Re1 N2 . . 84.9(2) n
N1 Re1 N2 . . 76.5(2) y
O1 Re1 I1 . . 94.56(13) n
O2 Re1 I1 . . 92.91(15) n
N1 Re1 I1 . . 97.18(14) n
N2 Re1 I1 . . 173.47(14) n
O1 Re1 I2 . . 97.35(14) n
O2 Re1 I2 . . 89.91(13) n
N1 Re1 I2 . . 171.11(14) n
N2 Re1 I2 . . 97.22(14) n
I1 Re1 I2 . . 88.908(16) n
C9 O2 Re1 . . 160.7(5) n
C1 N1 C7 . . 118.0(5) no
C1 N1 Re1 . . 126.7(4) n
C7 N1 Re1 . . 115.2(4) n
C6 N2 C8 . . 117.7(6) no
C6 N2 Re1 . . 126.8(4) n
C8 N2 Re1 . . 115.3(4) n
C7 N3 C3 . . 115.6(6) no
C8 N4 C4 . . 116.2(6) no
N1 C1 C2 . . 120.3(7) no
N1 C1 H1 . . 119.8 no
C2 C1 H1 . . 119.8 no
C1 C2 C3 . . 117.9(7) no
C1 C2 H2 . . 121.1 no
C3 C2 H2 . . 121.1 no
N3 C3 C2 . . 123.1(6) no
N3 C3 H3 . . 118.5 no
C2 C3 H3 . . 118.5 no
N4 C4 C5 . . 122.8(6) no
N4 C4 H4 . . 118.6 no
C5 C4 H4 . . 118.6 no
C6 C5 C4 . . 116.6(6) no
C6 C5 H5 . . 121.7 no
C4 C5 H5 . . 121.7 no
N2 C6 C5 . . 121.3(6) no
N2 C6 H6 . . 119.4 no
C5 C6 H6 . . 119.4 no
N3 C7 N1 . . 125.1(6) no
N3 C7 C8 . . 118.3(6) no
N1 C7 C8 . . 116.6(6) no
N4 C8 N2 . . 125.3(6) no
N4 C8 C7 . . 118.7(6) no
N2 C8 C7 . . 115.9(6) no
O2 C9 C10 . . 110.3(6) no
O2 C9 C11 . . 108.4(7) no
C10 C9 C11 . . 114.6(7) no
O2 C9 H9 . . 107.7 no
C10 C9 H9 . . 107.7 no
C11 C9 H9 . . 107.7 no
C9 C10 H10A . . 109.5 no
C9 C10 H10B . . 109.5 no
H10A C10 H10B . . 109.5 no
C9 C10 H10C . . 109.5 no
H10A C10 H10C . . 109.5 no
H10B C10 H10C . . 109.5 no
C9 C11 H11A . . 109.5 no
C9 C11 H11B . . 109.5 no
H11A C11 H11B . . 109.5 no
C9 C11 H11C . . 109.5 no
H11A C11 H11C . . 109.5 no
H11B C11 H11C . . 109.5 no

loop_
_geom_bond_atom_site_label_1
_geom_bond_atom_site_label_2
_geom_bond_site_symmetry_2
_geom_bond_distance
_geom_bond_publ_flag
Re1 O1 . 1.698(4) yes
Re1 O2 . 1.861(5) yes
Re1 N1 . 2.175(5) yes
Re1 N2 . 2.183(6) yes
Re1 I1 . 2.7176(5) yes
Re1 I2 . 2.7235(5) yes
O2 C9 . 1.411(10) no
N1 C1 . 1.345(8) no
N1 C7 . 1.353(9) no
N2 C6 . 1.339(8) no
N2 C8 . 1.348(8) no
N3 C7 . 1.326(8) no
N3 C3 . 1.341(9) no
N4 C8 . 1.320(9) no
N4 C4 . 1.337(9) no
C1 C2 . 1.361(10) no
C1 H1 . 0.9500 no
C2 C3 . 1.380(10) no
C2 H2 . 0.9500 no
C3 H3 . 0.9500 no
C4 C5 . 1.395(10) no
C4 H4 . 0.9500 no
C5 C6 . 1.368(10) no
C5 H5 . 0.9500 no
C6 H6 . 0.9500 no
C7 C8 . 1.502(10) no
C9 C10 . 1.478(11) no
C9 C11 . 1.526(10) no
C9 H9 . 1.0000 no
C10 H10A . 0.9800 no
C10 H10B . 0.9800 no
C10 H10C . 0.9800 no
C11 H11A . 0.9800 no
C11 H11B . 0.9800 no
C11 H11C . 0.9800 no

loop_
_geom_hbond_atom_site_label_D
_geom_hbond_atom_site_label_H
_geom_hbond_atom_site_label_A
_geom_hbond_site_symmetry_A
_geom_hbond_distance_DH
_geom_hbond_distance_HA
_geom_hbond_distance_DA
_geom_hbond_angle_DHA
C1 H1 I1 . 0.95 3.04 3.697(7) 127
C6 H6 I2 . 0.95 3.05 3.709(7) 128
C5 H5 N4 2_645 0.95 2.58 3.504(9) 163
C6 H6 O1 3_645 0.95 2.53 3.193(9) 127
C9 H9 I1 4_556 1.00 3.02 3.834(8) 139

loop_
_geom_torsion_atom_site_label_1
_geom_torsion_atom_site_label_2
_geom_torsion_atom_site_label_3
_geom_torsion_atom_site_label_4
_geom_torsion_site_symmetry_1
_geom_torsion_site_symmetry_2
_geom_torsion_site_symmetry_3
_geom_torsion_site_symmetry_4
_geom_torsion
_geom_torsion_publ_flag
O1 Re1 O2 C9 . . . . -37(2) ?
N1 Re1 O2 C9 . . . . -76.5(14) ?
N2 Re1 O2 C9 . . . . 0.5(14) ?
I1 Re1 O2 C9 . . . . -173.4(14) ?
I2 Re1 O2 C9 . . . . 97.7(14) ?
O1 Re1 N1 C1 . . . . 100.5(6) ?
O2 Re1 N1 C1 . . . . -86.0(6) ?
N2 Re1 N1 C1 . . . . -172.3(6) ?
I1 Re1 N1 C1 . . . . 6.1(6) ?
O1 Re1 N1 C7 . . . . -83.2(5) ?
O2 Re1 N1 C7 . . . . 90.2(5) ?
N2 Re1 N1 C7 . . . . 3.9(4) ?
I1 Re1 N1 C7 . . . . -177.7(4) ?
O1 Re1 N2 C6 . . . . -91.0(6) ?
O2 Re1 N2 C6 . . . . 95.2(6) ?
N1 Re1 N2 C6 . . . . 179.6(6) ?
I2 Re1 N2 C6 . . . . 6.0(6) ?
O1 Re1 N2 C8 . . . . 83.0(5) ?
O2 Re1 N2 C8 . . . . -90.8(5) ?
N1 Re1 N2 C8 . . . . -6.4(5) ?
I2 Re1 N2 C8 . . . . 180.0(5) ?
C7 N1 C1 C2 . . . . 1.3(11) ?
Re1 N1 C1 C2 . . . . 177.5(5) ?
N1 C1 C2 C3 . . . . 1.8(11) ?
C7 N3 C3 C2 . . . . 1.1(10) ?
C1 C2 C3 N3 . . . . -3.1(11) ?
C8 N4 C4 C5 . . . . 2.4(11) ?
N4 C4 C5 C6 . . . . 0.8(11) ?
C8 N2 C6 C5 . . . . 2.2(10) ?
Re1 N2 C6 C5 . . . . 176.0(5) ?
C4 C5 C6 N2 . . . . -3.2(10) ?
C3 N3 C7 N1 . . . . 2.4(10) ?
C3 N3 C7 C8 . . . . -176.6(6) ?
C1 N1 C7 N3 . . . . -3.6(10) ?
Re1 N1 C7 N3 . . . . 179.7(5) ?
C1 N1 C7 C8 . . . . 175.4(6) ?
Re1 N1 C7 C8 . . . . -1.3(7) ?
C4 N4 C8 N2 . . . . -3.7(11) ?
C4 N4 C8 C7 . . . . 175.4(6) ?
C6 N2 C8 N4 . . . . 1.5(11) ?
Re1 N2 C8 N4 . . . . -173.1(6) ?
C6 N2 C8 C7 . . . . -177.6(6) ?
Re1 N2 C8 C7 . . . . 7.8(8) ?
N3 C7 C8 N4 . . . . -4.5(10) ?
N1 C7 C8 N4 . . . . 176.4(6) ?
N3 C7 C8 N2 . . . . 174.7(6) ?
N1 C7 C8 N2 . . . . -4.4(9) ?
Re1 O2 C9 C10 . . . . -130.8(12) ?
Re1 O2 C9 C11 . . . . 102.9(14) ?

loop_
_cod_related_entry_id
_cod_related_entry_database
_cod_related_entry_code
1 ChemSpider 30655971
